data_9011422
loop_
_publ_author_name
'Phillips, M. W.'
'Colville, A. A.'
'Ribbe, P. H.'

_publ_section_title
;The crystal structures of two oligoclases: a comparison with low and high
 albite Locality: Camedo, Switzerland Sample: An16
;
_journal_name_full 'Zeitschrift fur Kristallographie'
_journal_page_first 43
_journal_page_last 65
_journal_paper_doi 10.1524/zkri.1971.133.133.43
_journal_volume 133
_journal_year 1971
_chemical_formula_sum 'Al1.179 Ca0.179 Na0.821 O8 Si2.821'
_chemical_name_mineral Oligoclase
_space_group_IT_number 2
_symmetry_space_group_name_Hall '-P 1 (1/2*x+1/2*y,1/2*x-1/2*y,-z)'
_symmetry_space_group_name_H-M 'C -1'
_cell_angle_alpha 94.06
_cell_angle_beta 116.50
_cell_angle_gamma 88.59
_cell_length_a 8.154
_cell_length_b 12.823
_cell_length_c 7.139
_cell_formula_units_Z 4
_cell_volume 666.322
_exptl_crystal_density_diffrn 2.642
_cod_depositor_comments
;
 Adding _atom_site_type_symbol label and values.

 Antanas Vaitkus
 2013-03-28
;
_cod_original_formula_sum '(Na.821 Ca.179) (Al1.179 Si2.821) O8'
_cod_database_code 9011422

loop_
_symmetry_equiv_pos_as_xyz
x,y,z
1/2+x,1/2+y,z
-x,-y,-z
1/2-x,1/2-y,-z

loop_
_atom_site_aniso_label
_atom_site_aniso_U_11
_atom_site_aniso_U_22
_atom_site_aniso_U_33
_atom_site_aniso_U_12
_atom_site_aniso_U_13
_atom_site_aniso_U_23
Na 0.02212 0.11437 0.06094 0.00189 0.00778 -0.06072
Ca 0.02212 0.11437 0.06094 0.00189 0.00778 -0.06072
AlT1o 0.01619 0.01492 0.01379 -0.00284 0.00660 0.00124
SiT1o 0.01619 0.01492 0.01379 -0.00284 0.00660 0.00124
AlT1m 0.01214 0.01077 0.01029 0.00142 0.00471 0.00124
SiT1m 0.01214 0.01077 0.01029 0.00142 0.00471 0.00124
AlT2o 0.01187 0.00995 0.01215 -0.00095 0.00471 0.00041
SiT2o 0.01187 0.00995 0.01215 -0.00095 0.00471 0.00041
AlT2m 0.01025 0.00995 0.01235 0.00047 0.00448 0.00083
SiT2m 0.01025 0.00995 0.01235 0.00047 0.00448 0.00083
OA2 0.01457 0.01326 0.01791 -0.00142 0.00542 0.00289
OBo 0.01969 0.02072 0.02162 -0.00284 0.00966 -0.00083
OBm 0.02832 0.02403 0.03314 0.00331 0.01979 0.00083
OCo 0.01753 0.02072 0.02079 -0.00426 0.00754 -0.00330
OCm 0.02239 0.01989 0.02100 0.00236 0.00872 0.00041
ODo 0.02131 0.01906 0.01709 0.00095 0.00660 0.00248
ODm 0.02212 0.01823 0.02059 0.00000 0.00566 -0.00083

loop_
_atom_site_label
_atom_site_type_symbol
_atom_site_fract_x
_atom_site_fract_y
_atom_site_fract_z
_atom_site_occupancy
_atom_site_U_iso_or_equiv
Na Na 0.26850 0.99490 0.14230 0.82100 0.06079
Ca Ca 0.26850 0.99490 0.14230 0.17900 0.06079
AlT1o Al 0.00790 0.16730 0.21040 0.74400 0.01431
SiT1o Si 0.00790 0.16730 0.21040 0.25600 0.01431
AlT1m Al 0.00350 0.81890 0.23470 0.11200 0.01077
SiT1m Si 0.00350 0.81890 0.23470 0.88800 0.01077
AlT2o Al 0.69020 0.10990 0.31600 0.15800 0.01165
SiT2o Si 0.69020 0.10990 0.31600 0.84200 0.01165
AlT2m Al 0.68230 0.88060 0.35890 0.16500 0.01102
SiT2m Si 0.68230 0.88060 0.35890 0.83500 0.01102
OA1 O 0.00520 0.13120 0.97160 1.00000 ?
OA2 O 0.58910 0.99540 0.27970 1.00000 0.01773
OBo O 0.81250 0.10900 0.19000 1.00000 0.02026
OBm O 0.81900 0.85130 0.25320 1.00000 0.02660
OCo O 0.01430 0.29830 0.27400 1.00000 0.02026
OCm O 0.02090 0.69160 0.22460 1.00000 0.02026
ODo O 0.20320 0.10920 0.38710 1.00000 0.01900
ODm O 0.18540 0.86730 0.43340 1.00000 0.02026

loop_
_cod_related_entry_id
_cod_related_entry_database
_cod_related_entry_code
1 AMCSD 0010721
2 AMCSD 0019658

loop_
_[local]_alternative_name_id
_[local]_alternative_name_type
_[local]_alternative_name_source
_[local]_alternative_name_source_id
_[local]_alternative_name_value
1 mineral AMCSD 0010721 "Oligoclase"
2 mineral AMCSD 0019658 "Albite"

_database_code_amcsd 0010721
